data_7020333
loop_
_publ_author_name
'Safko, Jason P.'
'Kuperstock, Jacob E.'
'McCullough, Shannon M.'
'Noviello, Andrew M.'
'Li, Xiaobo'
'Killarney, James P.'
'Murphy, Caitlin'
'Patterson, Howard H.'
'Bayse, Craig A.'
'Pike, Robert D.'

_publ_section_title
;
 Network formation and photoluminescence in copper(I) halide complexes
 with substituted piperazine ligands.
;
_journal_issue 38
_journal_name_full 'Dalton transactions (Cambridge, England : 2003)'
_journal_page_first 11663
_journal_page_last 11674
_journal_paper_doi 10.1039/c2dt31241g
_journal_volume 41
_journal_year 2012
_chemical_formula_moiety 'C15 H37 Cu4 I4 N6'
_chemical_formula_sum 'C15 H37 Cu4 I4 N6'
_chemical_formula_weight 1063.27
_chemical_name_systematic
;
?
;
_space_group_IT_number 14
_symmetry_cell_setting monoclinic
_symmetry_space_group_name_Hall '-P 2yn'
_symmetry_space_group_name_H-M 'P 1 21/n 1'
_atom_sites_solution_hydrogens geom
_atom_sites_solution_primary direct
_atom_sites_solution_secondary difmap
_audit_creation_method SHELXL-97
_cell_angle_alpha 90.00
_cell_angle_beta 92.104(2)
_cell_angle_gamma 90.00
_cell_formula_units_Z 4
_cell_length_a 8.6108(3)
_cell_length_b 24.0135(7)
_cell_length_c 13.5384(4)
_cell_measurement_reflns_used 9728
_cell_measurement_temperature 100(2)
_cell_measurement_theta_max 67.58
_cell_measurement_theta_min 3.68
_cell_volume 2797.52(15)
_computing_cell_refinement 'SAINTPLUS (Bruker AXS, 2004)'
_computing_data_collection 'APEX2 (Bruker AXS, 2004)'
_computing_data_reduction SAINTPLUS
_computing_molecular_graphics 'ORTEP3 (Farrugia, 1997)'
_computing_publication_material 'SHELXL97 (Sheldrick, 1997)'
_computing_structure_refinement 'XSHELL (Bruker, 2004)'
_computing_structure_solution 'SHELXS97 (Sheldrick, 1997)'
_diffrn_ambient_temperature 100(2)
_diffrn_measured_fraction_theta_full 0.951
_diffrn_measured_fraction_theta_max 0.951
_diffrn_measurement_device_type 'Bruker SMART Apex II CCD'
_diffrn_measurement_method '\w and \y'
_diffrn_radiation_monochromator graphite
_diffrn_radiation_source 'fine-focus sealed tube'
_diffrn_radiation_type CuK\a
_diffrn_radiation_wavelength 1.54178
_diffrn_reflns_av_R_equivalents 0.0835
_diffrn_reflns_av_sigmaI/netI 0.0538
_diffrn_reflns_limit_h_max 10
_diffrn_reflns_limit_h_min -10
_diffrn_reflns_limit_k_max 28
_diffrn_reflns_limit_k_min -28
_diffrn_reflns_limit_l_max 16
_diffrn_reflns_limit_l_min -16
_diffrn_reflns_number 28283
_diffrn_reflns_theta_full 67.00
_diffrn_reflns_theta_max 67.00
_diffrn_reflns_theta_min 3.68
_diffrn_standards_number 0
_exptl_absorpt_coefficient_mu 38.190
_exptl_absorpt_correction_T_max 0.2078
_exptl_absorpt_correction_T_min 0.0314
_exptl_absorpt_correction_type numerical
_exptl_absorpt_process_details 'SADABS (Sheldrick, 2004)'
_exptl_crystal_colour colorless
_exptl_crystal_density_diffrn 2.525
_exptl_crystal_density_method 'not measured'
_exptl_crystal_description blade
_exptl_crystal_F_000 1988
_exptl_crystal_size_max 0.29
_exptl_crystal_size_mid 0.10
_exptl_crystal_size_min 0.06
_refine_diff_density_max 2.002
_refine_diff_density_min -1.208
_refine_diff_density_rms 0.227
_refine_ls_extinction_method none
_refine_ls_goodness_of_fit_ref 1.112
_refine_ls_hydrogen_treatment constr
_refine_ls_matrix_type full
_refine_ls_number_parameters 265
_refine_ls_number_reflns 4749
_refine_ls_number_restraints 0
_refine_ls_restrained_S_all 1.112
_refine_ls_R_factor_all 0.0514
_refine_ls_R_factor_gt 0.0436
_refine_ls_shift/su_max 0.000
_refine_ls_shift/su_mean 0.000
_refine_ls_structure_factor_coef Fsqd
_refine_ls_weighting_details 'calc w=1/[\s^2^(Fo^2^)+(0.0330P)^2^+41.8513P] where P=(Fo^2^+2Fc^2^)/3'
_refine_ls_weighting_scheme calc
_refine_ls_wR_factor_gt 0.1078
_refine_ls_wR_factor_ref 0.1119
_reflns_number_gt 4178
_reflns_number_total 4749
_reflns_threshold_expression >2sigma(I)
_cod_data_source_file c2dt31241g.txt
_cod_data_source_block p21onn_2
_cod_original_sg_symbol_H-M P2(1)/n
_cod_database_code 7020333

loop_
_symmetry_equiv_pos_as_xyz
'x, y, z'
'-x+1/2, y+1/2, -z+1/2'
'-x, -y, -z'
'x-1/2, -y-1/2, z-1/2'

loop_
_atom_site_label
_atom_site_type_symbol
_atom_site_fract_x
_atom_site_fract_y
_atom_site_fract_z
_atom_site_U_iso_or_equiv
_atom_site_adp_type
_atom_site_occupancy
_atom_site_symmetry_multiplicity
_atom_site_calc_flag
_atom_site_refinement_flags
I1 I 0.22292(7) 0.20688(2) 0.22618(5) 0.01856(15) Uani 1 1 d .
I2 I -0.29146(7) 0.21797(2) 0.18631(4) 0.01876(15) Uani 1 1 d .
I3 I -0.07637(7) 0.05334(2) 0.25196(4) 0.01862(15) Uani 1 1 d .
I4 I -0.06776(7) 0.18109(2) 0.48852(4) 0.01791(15) Uani 1 1 d .
Cu1 Cu -0.03977(17) 0.15602(6) 0.17298(11) 0.0196(3) Uani 1 1 d .
Cu2 Cu -0.04744(17) 0.23409(5) 0.31310(10) 0.0185(3) Uani 1 1 d .
Cu3 Cu 0.10126(16) 0.13375(6) 0.34710(11) 0.0193(3) Uani 1 1 d .
Cu4 Cu -0.21795(17) 0.14516(6) 0.32455(11) 0.0203(3) Uani 1 1 d .
N1 N -0.0223(9) 0.1392(3) 0.0245(6) 0.0172(16) Uani 1 1 d .
H1 H -0.1165 0.1236 0.0030 0.021 Uiso 1 1 calc R
N2 N 0.1307(9) 0.1325(3) -0.1634(6) 0.0184(17) Uani 1 1 d .
N3 N -0.0343(10) 0.3182(3) 0.3449(6) 0.0172(16) Uani 1 1 d .
H3 H -0.1351 0.3322 0.3418 0.021 Uiso 1 1 calc R
N4 N 0.1521(9) 0.4160(3) 0.3969(6) 0.0211(18) Uani 1 1 d .
H4 H 0.2469 0.3974 0.3992 0.025 Uiso 1 1 calc R
N5 N 0.2647(9) 0.0821(3) 0.4308(6) 0.0182(17) Uani 1 1 d .
N6 N 0.5862(10) 0.1089(3) 0.3855(6) 0.0207(18) Uani 1 1 d .
H6 H 0.6258 0.0826 0.4300 0.025 Uiso 1 1 calc R
C1 C 0.0989(12) 0.0976(4) 0.0061(7) 0.019(2) Uani 1 1 d .
H1A H 0.0778 0.0635 0.0444 0.023 Uiso 1 1 calc R
H1B H 0.2009 0.1124 0.0296 0.023 Uiso 1 1 calc R
C2 C 0.1066(11) 0.0826(4) -0.1034(7) 0.018(2) Uani 1 1 d .
H2A H 0.1929 0.0561 -0.1126 0.021 Uiso 1 1 calc R
H2B H 0.0085 0.0642 -0.1256 0.021 Uiso 1 1 calc R
C3 C 0.0093(11) 0.1732(4) -0.1461(8) 0.021(2) Uani 1 1 d .
H3A H -0.0923 0.1577 -0.1689 0.025 Uiso 1 1 calc R
H3B H 0.0289 0.2071 -0.1854 0.025 Uiso 1 1 calc R
C4 C 0.0022(12) 0.1889(4) -0.0375(8) 0.022(2) Uani 1 1 d .
H4A H 0.1005 0.2074 -0.0159 0.026 Uiso 1 1 calc R
H4B H -0.0838 0.2156 -0.0288 0.026 Uiso 1 1 calc R
C5 C 0.1286(12) 0.1175(4) -0.2680(7) 0.021(2) Uani 1 1 d .
H5A H 0.0285 0.1004 -0.2867 0.032 Uiso 1 1 calc R
H5B H 0.2126 0.0910 -0.2797 0.032 Uiso 1 1 calc R
H5C H 0.1433 0.1510 -0.3078 0.032 Uiso 1 1 calc R
C6 C 0.0553(12) 0.3488(4) 0.2724(7) 0.020(2) Uani 1 1 d .
H6A H -0.0001 0.3465 0.2072 0.025 Uiso 1 1 calc R
H6B H 0.1574 0.3304 0.2665 0.025 Uiso 1 1 calc R
C7 C 0.0820(13) 0.4097(4) 0.2978(7) 0.023(2) Uani 1 1 d .
H7A H 0.1510 0.4265 0.2491 0.028 Uiso 1 1 calc R
H7B H -0.0185 0.4298 0.2937 0.028 Uiso 1 1 calc R
C8 C 0.0527(11) 0.3903(4) 0.4672(8) 0.021(2) Uani 1 1 d .
H8A H -0.0497 0.4090 0.4646 0.026 Uiso 1 1 calc R
H8B H 0.0991 0.3950 0.5347 0.026 Uiso 1 1 calc R
C9 C 0.0308(12) 0.3287(4) 0.4457(7) 0.020(2) Uani 1 1 d .
H9A H 0.1323 0.3096 0.4539 0.024 Uiso 1 1 calc R
H9B H -0.0397 0.3127 0.4944 0.024 Uiso 1 1 calc R
C10 C 0.1806(14) 0.4746(4) 0.4187(9) 0.029(2) Uani 1 1 d .
H10A H 0.0833 0.4955 0.4101 0.044 Uiso 1 1 calc R
H10B H 0.2571 0.4893 0.3736 0.044 Uiso 1 1 calc R
H10C H 0.2207 0.4785 0.4870 0.044 Uiso 1 1 calc R
C11 C 0.3673(11) 0.1150(4) 0.4998(7) 0.019(2) Uani 1 1 d .
H11A H 0.4176 0.0896 0.5489 0.023 Uiso 1 1 calc R
H11B H 0.3034 0.1419 0.5359 0.023 Uiso 1 1 calc R
C12 C 0.4925(12) 0.1465(4) 0.4453(8) 0.022(2) Uani 1 1 d .
H12A H 0.4425 0.1749 0.4018 0.026 Uiso 1 1 calc R
H12B H 0.5615 0.1660 0.4941 0.026 Uiso 1 1 calc R
C13 C 0.4838(11) 0.0776(4) 0.3175(8) 0.021(2) Uani 1 1 d .
H13A H 0.5471 0.0512 0.2798 0.025 Uiso 1 1 calc R
H13B H 0.4336 0.1038 0.2696 0.025 Uiso 1 1 calc R
C14 C 0.3591(12) 0.0455(4) 0.3688(8) 0.022(2) Uani 1 1 d .
H14A H 0.2905 0.0270 0.3186 0.026 Uiso 1 1 calc R
H14B H 0.4084 0.0162 0.4108 0.026 Uiso 1 1 calc R
C15 C 0.1679(12) 0.0455(4) 0.4917(8) 0.022(2) Uani 1 1 d .
H15A H 0.1036 0.0214 0.4485 0.033 Uiso 1 1 calc R
H15B H 0.1008 0.0685 0.5321 0.033 Uiso 1 1 calc R
H15C H 0.2354 0.0225 0.5349 0.033 Uiso 1 1 calc R

loop_
_atom_site_aniso_label
_atom_site_aniso_U_11
_atom_site_aniso_U_22
_atom_site_aniso_U_33
_atom_site_aniso_U_23
_atom_site_aniso_U_13
_atom_site_aniso_U_12
I1 0.0134(3) 0.0181(3) 0.0245(3) 0.0015(2) 0.0046(3) -0.0009(2)
I2 0.0145(3) 0.0213(3) 0.0205(3) -0.0034(2) 0.0002(2) 0.0033(2)
I3 0.0176(3) 0.0146(3) 0.0240(3) -0.0023(2) 0.0051(3) -0.0017(2)
I4 0.0160(3) 0.0193(3) 0.0185(3) -0.0009(2) 0.0023(2) -0.0002(2)
Cu1 0.0167(7) 0.0212(7) 0.0215(7) -0.0024(5) 0.0066(6) 0.0006(5)
Cu2 0.0173(7) 0.0163(7) 0.0219(7) -0.0024(5) 0.0011(6) -0.0017(5)
Cu3 0.0151(7) 0.0203(7) 0.0228(7) 0.0016(5) 0.0041(6) -0.0007(5)
Cu4 0.0149(7) 0.0218(7) 0.0244(7) -0.0025(5) 0.0049(6) -0.0039(5)
N1 0.013(4) 0.017(4) 0.023(4) 0.000(3) 0.005(3) 0.000(3)
N2 0.011(4) 0.021(4) 0.022(4) 0.002(3) -0.002(4) -0.001(3)
N3 0.015(4) 0.017(4) 0.020(4) -0.001(3) -0.001(4) 0.000(3)
N4 0.012(4) 0.024(4) 0.028(5) -0.010(3) 0.009(4) 0.000(3)
N5 0.015(4) 0.017(4) 0.023(4) 0.004(3) 0.007(4) 0.001(3)
N6 0.018(4) 0.015(4) 0.029(5) 0.001(3) 0.002(4) 0.000(3)
C1 0.015(5) 0.020(5) 0.024(5) 0.005(4) 0.001(4) 0.006(4)
C2 0.015(5) 0.015(4) 0.024(5) -0.002(4) 0.009(4) 0.001(3)
C3 0.009(5) 0.027(5) 0.026(5) 0.009(4) 0.000(4) 0.002(4)
C4 0.024(5) 0.013(4) 0.029(5) 0.001(4) 0.008(5) 0.005(4)
C5 0.018(5) 0.026(5) 0.019(5) -0.004(4) -0.003(4) -0.003(4)
C6 0.024(5) 0.021(5) 0.017(5) 0.000(4) 0.005(4) 0.000(4)
C7 0.026(6) 0.021(5) 0.022(5) 0.003(4) 0.004(5) -0.003(4)
C8 0.011(5) 0.024(5) 0.030(5) -0.005(4) 0.005(4) -0.001(4)
C9 0.020(5) 0.024(5) 0.017(5) -0.003(4) -0.001(4) -0.002(4)
C10 0.026(6) 0.027(6) 0.035(6) 0.001(4) 0.008(5) 0.002(4)
C11 0.017(5) 0.021(5) 0.020(5) 0.002(4) 0.008(4) -0.001(4)
C12 0.016(5) 0.019(5) 0.031(6) 0.000(4) 0.010(5) 0.001(4)
C13 0.013(5) 0.014(4) 0.036(6) -0.001(4) 0.003(5) 0.003(4)
C14 0.014(5) 0.018(5) 0.033(5) -0.003(4) -0.003(5) 0.001(4)
C15 0.019(5) 0.020(5) 0.028(5) 0.006(4) 0.006(5) -0.003(4)

loop_
_atom_type_symbol
_atom_type_description
_atom_type_scat_dispersion_real
_atom_type_scat_dispersion_imag
_atom_type_scat_source
C C 0.0181 0.0091 'International Tables Vol C Tables 4.2.6.8 and 6.1.1.4'
H H 0.0000 0.0000 'International Tables Vol C Tables 4.2.6.8 and 6.1.1.4'
N N 0.0311 0.0180 'International Tables Vol C Tables 4.2.6.8 and 6.1.1.4'
Cu Cu -1.9646 0.5888 'International Tables Vol C Tables 4.2.6.8 and 6.1.1.4'
I I -0.3257 6.8362 'International Tables Vol C Tables 4.2.6.8 and 6.1.1.4'

loop_
_geom_angle_atom_site_label_1
_geom_angle_atom_site_label_2
_geom_angle_atom_site_label_3
_geom_angle
_geom_angle_site_symmetry_1
_geom_angle_site_symmetry_3
Cu3 I1 Cu1 60.52(5) . .
Cu3 I1 Cu2 61.82(4) . .
Cu1 I1 Cu2 59.56(4) . .
Cu4 I2 Cu1 59.72(4) . .
Cu4 I2 Cu2 58.56(4) . .
Cu1 I2 Cu2 60.08(4) . .
Cu1 I3 Cu4 57.68(4) . .
Cu1 I3 Cu3 58.40(4) . .
Cu4 I3 Cu3 60.74(4) . .
Cu4 I4 Cu3 62.06(4) . .
Cu4 I4 Cu2 57.82(4) . .
Cu3 I4 Cu2 61.41(4) . .
N1 Cu1 Cu4 144.1(2) . .
N1 Cu1 I2 105.5(2) . .
Cu4 Cu1 I2 59.79(5) . .
N1 Cu1 I1 105.3(2) . .
Cu4 Cu1 I1 110.61(6) . .
I2 Cu1 I1 114.63(5) . .
N1 Cu1 Cu3 140.9(2) . .
Cu4 Cu1 Cu3 63.15(5) . .
I2 Cu1 Cu3 113.64(6) . .
I1 Cu1 Cu3 59.67(5) . .
N1 Cu1 Cu2 146.7(2) . .
Cu4 Cu1 Cu2 58.86(5) . .
I2 Cu1 Cu2 60.92(4) . .
I1 Cu1 Cu2 61.70(5) . .
Cu3 Cu1 Cu2 62.28(5) . .
N1 Cu1 I3 102.7(2) . .
Cu4 Cu1 I3 61.35(4) . .
I2 Cu1 I3 112.21(5) . .
I1 Cu1 I3 115.02(6) . .
Cu3 Cu1 I3 61.61(4) . .
Cu2 Cu1 I3 110.62(6) . .
N3 Cu2 Cu4 144.8(2) . .
N3 Cu2 Cu1 146.3(2) . .
Cu4 Cu2 Cu1 59.62(5) . .
N3 Cu2 I2 108.0(2) . .
Cu4 Cu2 I2 59.37(5) . .
Cu1 Cu2 I2 59.00(4) . .
N3 Cu2 I4 106.3(2) . .
Cu4 Cu2 I4 60.42(5) . .
Cu1 Cu2 I4 107.31(6) . .
I2 Cu2 I4 114.71(5) . .
N3 Cu2 I1 106.4(2) . .
Cu4 Cu2 I1 108.78(6) . .
Cu1 Cu2 I1 58.74(4) . .
I2 Cu2 I1 110.44(5) . .
I4 Cu2 I1 110.48(5) . .
N3 Cu2 Cu3 142.8(2) . .
Cu4 Cu2 Cu3 62.12(5) . .
Cu1 Cu2 Cu3 58.79(5) . .
I2 Cu2 Cu3 109.11(6) . .
I4 Cu2 Cu3 59.16(4) . .
I1 Cu2 Cu3 57.61(4) . .
N5 Cu3 I1 116.1(2) . .
N5 Cu3 Cu1 147.6(2) . .
I1 Cu3 Cu1 59.81(4) . .
N5 Cu3 I4 103.1(2) . .
I1 Cu3 I4 113.32(5) . .
Cu1 Cu3 I4 107.63(6) . .
N5 Cu3 I3 100.5(2) . .
I1 Cu3 I3 113.71(5) . .
Cu1 Cu3 I3 59.99(4) . .
I4 Cu3 I3 108.82(5) . .
N5 Cu3 Cu2 151.2(2) . .
I1 Cu3 Cu2 60.57(4) . .
Cu1 Cu3 Cu2 58.92(5) . .
I4 Cu3 Cu2 59.42(4) . .
I3 Cu3 Cu2 106.73(6) . .
N5 Cu3 Cu4 137.6(2) . .
I1 Cu3 Cu4 106.29(6) . .
Cu1 Cu3 Cu4 57.61(5) . .
I4 Cu3 Cu4 58.48(4) . .
I3 Cu3 Cu4 59.04(4) . .
Cu2 Cu3 Cu4 56.10(5) . .
N6 Cu4 Cu2 146.1(2) 1_455 .
N6 Cu4 Cu1 148.6(2) 1_455 .
Cu2 Cu4 Cu1 61.53(5) . .
N6 Cu4 I2 112.4(2) 1_455 .
Cu2 Cu4 I2 62.07(5) . .
Cu1 Cu4 I2 60.49(5) . .
N6 Cu4 I4 100.3(2) 1_455 .
Cu2 Cu4 I4 61.76(5) . .
Cu1 Cu4 I4 109.83(6) . .
I2 Cu4 I4 118.34(5) . .
N6 Cu4 I3 100.6(2) 1_455 .
Cu2 Cu4 I3 112.50(6) . .
Cu1 Cu4 I3 60.97(4) . .
I2 Cu4 I3 112.47(5) . .
I4 Cu4 I3 110.63(6) . .
N6 Cu4 Cu3 136.6(2) 1_455 .
Cu2 Cu4 Cu3 61.78(5) . .
Cu1 Cu4 Cu3 59.24(5) . .
I2 Cu4 Cu3 110.95(6) . .
I4 Cu4 Cu3 59.45(4) . .
I3 Cu4 Cu3 60.22(4) . .
C1 N1 C4 109.6(7) . .
C1 N1 Cu1 112.0(6) . .
C4 N1 Cu1 114.3(6) . .
C1 N1 H1 106.8 . .
C4 N1 H1 106.8 . .
Cu1 N1 H1 106.8 . .
C3 N2 C5 109.7(8) . .
C3 N2 C2 110.0(7) . .
C5 N2 C2 109.8(7) . .
C6 N3 C9 109.9(7) . .
C6 N3 Cu2 112.1(6) . .
C9 N3 Cu2 112.1(6) . .
C6 N3 H3 107.5 . .
C9 N3 H3 107.5 . .
Cu2 N3 H3 107.5 . .
C8 N4 C10 112.3(8) . .
C8 N4 C7 109.1(8) . .
C10 N4 C7 110.4(8) . .
C8 N4 H4 108.3 . .
C10 N4 H4 108.3 . .
C7 N4 H4 108.3 . .
C14 N5 C15 107.3(7) . .
C14 N5 C11 110.2(7) . .
C15 N5 C11 107.3(7) . .
C14 N5 Cu3 113.8(6) . .
C15 N5 Cu3 105.2(6) . .
C11 N5 Cu3 112.5(6) . .
C13 N6 C12 109.4(8) . .
C13 N6 Cu4 116.2(6) . 1_655
C12 N6 Cu4 115.4(6) . 1_655
C13 N6 H6 104.8 . .
C12 N6 H6 104.8 . .
Cu4 N6 H6 104.8 1_655 .
N1 C1 C2 112.3(8) . .
N1 C1 H1A 109.1 . .
C2 C1 H1A 109.1 . .
N1 C1 H1B 109.1 . .
C2 C1 H1B 109.1 . .
H1A C1 H1B 107.9 . .
N2 C2 C1 110.9(7) . .
N2 C2 H2A 109.5 . .
C1 C2 H2A 109.5 . .
N2 C2 H2B 109.5 . .
C1 C2 H2B 109.5 . .
H2A C2 H2B 108.1 . .
N2 C3 C4 112.1(8) . .
N2 C3 H3A 109.2 . .
C4 C3 H3A 109.2 . .
N2 C3 H3B 109.2 . .
C4 C3 H3B 109.2 . .
H3A C3 H3B 107.9 . .
N1 C4 C3 111.0(8) . .
N1 C4 H4A 109.4 . .
C3 C4 H4A 109.4 . .
N1 C4 H4B 109.4 . .
C3 C4 H4B 109.4 . .
H4A C4 H4B 108.0 . .
N2 C5 H5A 109.5 . .
N2 C5 H5B 109.5 . .
H5A C5 H5B 109.5 . .
N2 C5 H5C 109.5 . .
H5A C5 H5C 109.5 . .
H5B C5 H5C 109.5 . .
N3 C6 C7 114.2(8) . .
N3 C6 H6A 108.7 . .
C7 C6 H6A 108.7 . .
N3 C6 H6B 108.7 . .
C7 C6 H6B 108.7 . .
H6A C6 H6B 107.6 . .
N4 C7 C6 111.3(8) . .
N4 C7 H7A 109.4 . .
C6 C7 H7A 109.4 . .
N4 C7 H7B 109.4 . .
C6 C7 H7B 109.4 . .
H7A C7 H7B 108.0 . .
N4 C8 C9 111.3(8) . .
N4 C8 H8A 109.4 . .
C9 C8 H8A 109.4 . .
N4 C8 H8B 109.4 . .
C9 C8 H8B 109.4 . .
H8A C8 H8B 108.0 . .
N3 C9 C8 112.6(8) . .
N3 C9 H9A 109.1 . .
C8 C9 H9A 109.1 . .
N3 C9 H9B 109.1 . .
C8 C9 H9B 109.1 . .
H9A C9 H9B 107.8 . .
N4 C10 H10A 109.5 . .
N4 C10 H10B 109.5 . .
H10A C10 H10B 109.5 . .
N4 C10 H10C 109.5 . .
H10A C10 H10C 109.5 . .
H10B C10 H10C 109.5 . .
N5 C11 C12 111.9(8) . .
N5 C11 H11A 109.2 . .
C12 C11 H11A 109.2 . .
N5 C11 H11B 109.2 . .
C12 C11 H11B 109.2 . .
H11A C11 H11B 107.9 . .
N6 C12 C11 111.9(8) . .
N6 C12 H12A 109.2 . .
C11 C12 H12A 109.2 . .
N6 C12 H12B 109.2 . .
C11 C12 H12B 109.2 . .
H12A C12 H12B 107.9 . .
N6 C13 C14 113.3(9) . .
N6 C13 H13A 108.9 . .
C14 C13 H13A 108.9 . .
N6 C13 H13B 108.9 . .
C14 C13 H13B 108.9 . .
H13A C13 H13B 107.7 . .
N5 C14 C13 112.0(8) . .
N5 C14 H14A 109.2 . .
C13 C14 H14A 109.2 . .
N5 C14 H14B 109.2 . .
C13 C14 H14B 109.2 . .
H14A C14 H14B 107.9 . .
N5 C15 H15A 109.5 . .
N5 C15 H15B 109.5 . .
H15A C15 H15B 109.5 . .
N5 C15 H15C 109.5 . .
H15A C15 H15C 109.5 . .
H15B C15 H15C 109.5 . .

loop_
_geom_bond_atom_site_label_1
_geom_bond_atom_site_label_2
_geom_bond_distance
_geom_bond_site_symmetry_2
I1 Cu3 2.6433(14) .
I1 Cu1 2.6471(15) .
I1 Cu2 2.7263(15) .
I2 Cu4 2.6218(16) .
I2 Cu1 2.6404(15) .
I2 Cu2 2.6919(16) .
I3 Cu1 2.7106(15) .
I3 Cu4 2.7208(15) .
I3 Cu3 2.7537(15) .
I4 Cu4 2.6709(16) .
I4 Cu3 2.6983(15) .
I4 Cu2 2.7056(15) .
Cu1 N1 2.062(8) .
Cu1 Cu4 2.6200(19) .
Cu1 Cu3 2.666(2) .
Cu1 Cu2 2.6697(19) .
Cu2 N3 2.067(8) .
Cu2 Cu4 2.5994(19) .
Cu2 Cu3 2.7594(19) .
Cu3 N5 2.165(8) .
Cu3 Cu4 2.768(2) .
Cu4 N6 2.094(8) 1_455
N1 C1 1.472(12) .
N1 C4 1.479(12) .
N1 H1 0.9300 .
N2 C3 1.456(12) .
N2 C5 1.461(12) .
N2 C2 1.467(12) .
N3 C6 1.468(12) .
N3 C9 1.478(12) .
N3 H3 0.9300 .
N4 C8 1.442(13) .
N4 C10 1.458(13) .
N4 C7 1.458(13) .
N4 H4 0.9300 .
N5 C14 1.478(12) .
N5 C15 1.482(12) .
N5 C11 1.489(13) .
N6 C13 1.460(13) .
N6 C12 1.472(12) .
N6 Cu4 2.094(8) 1_655
N6 H6 0.9300 .
C1 C2 1.529(13) .
C1 H1A 0.9900 .
C1 H1B 0.9900 .
C2 H2A 0.9900 .
C2 H2B 0.9900 .
C3 C4 1.522(14) .
C3 H3A 0.9900 .
C3 H3B 0.9900 .
C4 H4A 0.9900 .
C4 H4B 0.9900 .
C5 H5A 0.9800 .
C5 H5B 0.9800 .
C5 H5C 0.9800 .
C6 C7 1.517(13) .
C6 H6A 0.9900 .
C6 H6B 0.9900 .
C7 H7A 0.9900 .
C7 H7B 0.9900 .
C8 C9 1.517(13) .
C8 H8A 0.9900 .
C8 H8B 0.9900 .
C9 H9A 0.9900 .
C9 H9B 0.9900 .
C10 H10A 0.9800 .
C10 H10B 0.9800 .
C10 H10C 0.9800 .
C11 C12 1.528(13) .
C11 H11A 0.9900 .
C11 H11B 0.9900 .
C12 H12A 0.9900 .
C12 H12B 0.9900 .
C13 C14 1.511(13) .
C13 H13A 0.9900 .
C13 H13B 0.9900 .
C14 H14A 0.9900 .
C14 H14B 0.9900 .
C15 H15A 0.9800 .
C15 H15B 0.9800 .
C15 H15C 0.9800 .

loop_
_geom_torsion_atom_site_label_1
_geom_torsion_atom_site_label_2
_geom_torsion_atom_site_label_3
_geom_torsion_atom_site_label_4
_geom_torsion
_geom_torsion_site_symmetry_1
_geom_torsion_site_symmetry_4
Cu4 I2 Cu1 N1 144.2(2) . .
Cu2 I2 Cu1 N1 -146.9(2) . .
Cu2 I2 Cu1 Cu4 68.84(5) . .
Cu4 I2 Cu1 I1 -100.43(7) . .
Cu2 I2 Cu1 I1 -31.59(5) . .
Cu4 I2 Cu1 Cu3 -34.37(6) . .
Cu2 I2 Cu1 Cu3 34.47(6) . .
Cu4 I2 Cu1 Cu2 -68.84(5) . .
Cu4 I2 Cu1 I3 33.18(5) . .
Cu2 I2 Cu1 I3 102.02(6) . .
Cu3 I1 Cu1 N1 -140.5(2) . .
Cu2 I1 Cu1 N1 146.8(2) . .
Cu3 I1 Cu1 Cu4 38.83(6) . .
Cu2 I1 Cu1 Cu4 -33.90(6) . .
Cu3 I1 Cu1 I2 104.05(7) . .
Cu2 I1 Cu1 I2 31.33(5) . .
Cu2 I1 Cu1 Cu3 -72.73(5) . .
Cu3 I1 Cu1 Cu2 72.73(5) . .
Cu3 I1 Cu1 I3 -28.24(5) . .
Cu2 I1 Cu1 I3 -100.96(6) . .
Cu4 I3 Cu1 N1 -145.4(2) . .
Cu3 I3 Cu1 N1 141.5(2) . .
Cu3 I3 Cu1 Cu4 -73.16(6) . .
Cu4 I3 Cu1 I2 -32.61(5) . .
Cu3 I3 Cu1 I2 -105.76(6) . .
Cu4 I3 Cu1 I1 100.81(7) . .
Cu3 I3 Cu1 I1 27.66(5) . .
Cu4 I3 Cu1 Cu3 73.16(6) . .
Cu4 I3 Cu1 Cu2 33.36(6) . .
Cu3 I3 Cu1 Cu2 -39.80(6) . .
N1 Cu1 Cu2 N3 -2.3(6) . .
Cu4 Cu1 Cu2 N3 -145.8(4) . .
I2 Cu1 Cu2 N3 -75.5(4) . .
I1 Cu1 Cu2 N3 71.8(4) . .
Cu3 Cu1 Cu2 N3 140.4(4) . .
I3 Cu1 Cu2 N3 179.9(4) . .
N1 Cu1 Cu2 Cu4 143.4(4) . .
I2 Cu1 Cu2 Cu4 70.33(5) . .
I1 Cu1 Cu2 Cu4 -142.41(6) . .
Cu3 Cu1 Cu2 Cu4 -73.82(6) . .
I3 Cu1 Cu2 Cu4 -34.32(6) . .
N1 Cu1 Cu2 I2 73.1(4) . .
Cu4 Cu1 Cu2 I2 -70.33(5) . .
I1 Cu1 Cu2 I2 147.26(5) . .
Cu3 Cu1 Cu2 I2 -144.14(6) . .
I3 Cu1 Cu2 I2 -104.65(6) . .
N1 Cu1 Cu2 I4 -178.0(4) . .
Cu4 Cu1 Cu2 I4 38.55(6) . .
I2 Cu1 Cu2 I4 108.88(6) . .
I1 Cu1 Cu2 I4 -103.86(6) . .
Cu3 Cu1 Cu2 I4 -35.27(5) . .
I3 Cu1 Cu2 I4 4.23(8) . .
N1 Cu1 Cu2 I1 -74.1(4) . .
Cu4 Cu1 Cu2 I1 142.41(6) . .
I2 Cu1 Cu2 I1 -147.26(5) . .
Cu3 Cu1 Cu2 I1 68.59(5) . .
I3 Cu1 Cu2 I1 108.09(6) . .
N1 Cu1 Cu2 Cu3 -142.7(4) . .
Cu4 Cu1 Cu2 Cu3 73.82(6) . .
I2 Cu1 Cu2 Cu3 144.14(6) . .
I1 Cu1 Cu2 Cu3 -68.59(5) . .
I3 Cu1 Cu2 Cu3 39.50(6) . .
Cu4 I2 Cu2 N3 -143.7(2) . .
Cu1 I2 Cu2 N3 145.6(2) . .
Cu1 I2 Cu2 Cu4 -70.73(5) . .
Cu4 I2 Cu2 Cu1 70.73(5) . .
Cu4 I2 Cu2 I4 -25.33(5) . .
Cu1 I2 Cu2 I4 -96.06(6) . .
Cu4 I2 Cu2 I1 100.29(6) . .
Cu1 I2 Cu2 I1 29.56(5) . .
Cu4 I2 Cu2 Cu3 38.71(6) . .
Cu1 I2 Cu2 Cu3 -32.02(5) . .
Cu4 I4 Cu2 N3 144.3(2) . .
Cu3 I4 Cu2 N3 -142.4(2) . .
Cu3 I4 Cu2 Cu4 73.29(5) . .
Cu4 I4 Cu2 Cu1 -38.19(6) . .
Cu3 I4 Cu2 Cu1 35.11(6) . .
Cu4 I4 Cu2 I2 25.04(5) . .
Cu3 I4 Cu2 I2 98.34(6) . .
Cu4 I4 Cu2 I1 -100.56(6) . .
Cu3 I4 Cu2 I1 -27.26(5) . .
Cu4 I4 Cu2 Cu3 -73.29(5) . .
Cu3 I1 Cu2 N3 142.8(2) . .
Cu1 I1 Cu2 N3 -146.6(2) . .
Cu3 I1 Cu2 Cu4 -36.80(6) . .
Cu1 I1 Cu2 Cu4 33.76(6) . .
Cu3 I1 Cu2 Cu1 -70.56(5) . .
Cu3 I1 Cu2 I2 -100.22(6) . .
Cu1 I1 Cu2 I2 -29.65(5) . .
Cu3 I1 Cu2 I4 27.76(5) . .
Cu1 I1 Cu2 I4 98.32(6) . .
Cu1 I1 Cu2 Cu3 70.56(5) . .
Cu1 I1 Cu3 N5 143.3(3) . .
Cu2 I1 Cu3 N5 -147.6(3) . .
Cu2 I1 Cu3 Cu1 69.06(5) . .
Cu1 I1 Cu3 I4 -97.51(6) . .
Cu2 I1 Cu3 I4 -28.45(5) . .
Cu1 I1 Cu3 I3 27.45(5) . .
Cu2 I1 Cu3 I3 96.50(6) . .
Cu1 I1 Cu3 Cu2 -69.06(5) . .
Cu1 I1 Cu3 Cu4 -35.36(5) . .
Cu2 I1 Cu3 Cu4 33.70(5) . .
N1 Cu1 Cu3 N5 -15.6(6) . .
Cu4 Cu1 Cu3 N5 129.2(4) . .
I2 Cu1 Cu3 N5 162.3(4) . .
I1 Cu1 Cu3 N5 -92.0(4) . .
Cu2 Cu1 Cu3 N5 -163.7(4) . .
I3 Cu1 Cu3 N5 58.9(4) . .
N1 Cu1 Cu3 I1 76.4(4) . .
Cu4 Cu1 Cu3 I1 -138.87(6) . .
I2 Cu1 Cu3 I1 -105.72(6) . .
Cu2 Cu1 Cu3 I1 -71.75(5) . .
I3 Cu1 Cu3 I1 150.84(5) . .
N1 Cu1 Cu3 I4 -176.4(4) . .
Cu4 Cu1 Cu3 I4 -31.67(5) . .
I2 Cu1 Cu3 I4 1.48(8) . .
I1 Cu1 Cu3 I4 107.20(5) . .
Cu2 Cu1 Cu3 I4 35.45(5) . .
I3 Cu1 Cu3 I4 -101.97(5) . .
N1 Cu1 Cu3 I3 -74.4(4) . .
Cu4 Cu1 Cu3 I3 70.30(5) . .
I2 Cu1 Cu3 I3 103.44(6) . .
I1 Cu1 Cu3 I3 -150.84(5) . .
Cu2 Cu1 Cu3 I3 137.41(6) . .
N1 Cu1 Cu3 Cu2 148.2(4) . .
Cu4 Cu1 Cu3 Cu2 -67.12(5) . .
I2 Cu1 Cu3 Cu2 -33.97(6) . .
I1 Cu1 Cu3 Cu2 71.75(5) . .
I3 Cu1 Cu3 Cu2 -137.41(6) . .
N1 Cu1 Cu3 Cu4 -144.7(4) . .
I2 Cu1 Cu3 Cu4 33.15(5) . .
I1 Cu1 Cu3 Cu4 138.87(6) . .
Cu2 Cu1 Cu3 Cu4 67.12(5) . .
I3 Cu1 Cu3 Cu4 -70.30(5) . .
Cu4 I4 Cu3 N5 -138.2(2) . .
Cu2 I4 Cu3 N5 155.2(2) . .
Cu4 I4 Cu3 I1 95.39(6) . .
Cu2 I4 Cu3 I1 28.81(5) . .
Cu4 I4 Cu3 Cu1 31.34(6) . .
Cu2 I4 Cu3 Cu1 -35.24(5) . .
Cu4 I4 Cu3 I3 -32.17(5) . .
Cu2 I4 Cu3 I3 -98.74(6) . .
Cu4 I4 Cu3 Cu2 66.57(5) . .
Cu2 I4 Cu3 Cu4 -66.57(5) . .
Cu1 I3 Cu3 N5 -152.2(2) . .
Cu4 I3 Cu3 N5 139.9(2) . .
Cu1 I3 Cu3 I1 -27.39(5) . .
Cu4 I3 Cu3 I1 -95.38(6) . .
Cu4 I3 Cu3 Cu1 -67.99(5) . .
Cu1 I3 Cu3 I4 99.94(6) . .
Cu4 I3 Cu3 I4 31.96(5) . .
Cu1 I3 Cu3 Cu2 37.24(5) . .
Cu4 I3 Cu3 Cu2 -30.74(5) . .
Cu1 I3 Cu3 Cu4 67.99(5) . .
N3 Cu2 Cu3 N5 17.7(6) . .
Cu4 Cu2 Cu3 N5 -128.6(4) . .
Cu1 Cu2 Cu3 N5 161.8(4) . .
I2 Cu2 Cu3 N5 -166.1(4) . .
I4 Cu2 Cu3 N5 -58.2(4) . .
I1 Cu2 Cu3 N5 91.3(4) . .
N3 Cu2 Cu3 I1 -73.6(4) . .
Cu4 Cu2 Cu3 I1 140.09(6) . .
Cu1 Cu2 Cu3 I1 70.48(5) . .
I2 Cu2 Cu3 I1 102.58(6) . .
I4 Cu2 Cu3 I1 -149.46(5) . .
N3 Cu2 Cu3 Cu1 -144.1(4) . .
Cu4 Cu2 Cu3 Cu1 69.60(6) . .
I2 Cu2 Cu3 Cu1 32.10(5) . .
I4 Cu2 Cu3 Cu1 140.06(6) . .
I1 Cu2 Cu3 Cu1 -70.48(5) . .
N3 Cu2 Cu3 I4 75.8(4) . .
Cu4 Cu2 Cu3 I4 -70.45(5) . .
Cu1 Cu2 Cu3 I4 -140.06(6) . .
I2 Cu2 Cu3 I4 -107.96(6) . .
I1 Cu2 Cu3 I4 149.46(5) . .
N3 Cu2 Cu3 I3 178.2(4) . .
Cu4 Cu2 Cu3 I3 31.88(5) . .
Cu1 Cu2 Cu3 I3 -37.73(5) . .
I2 Cu2 Cu3 I3 -5.63(7) . .
I4 Cu2 Cu3 I3 102.33(5) . .
I1 Cu2 Cu3 I3 -108.21(5) . .
N3 Cu2 Cu3 Cu4 146.3(4) . .
Cu1 Cu2 Cu3 Cu4 -69.60(6) . .
I2 Cu2 Cu3 Cu4 -37.51(5) . .
I4 Cu2 Cu3 Cu4 70.45(5) . .
I1 Cu2 Cu3 Cu4 -140.09(6) . .
N3 Cu2 Cu4 N6 -11.7(6) . 1_455
Cu1 Cu2 Cu4 N6 -158.9(5) . 1_455
I2 Cu2 Cu4 N6 -89.2(4) . 1_455
I4 Cu2 Cu4 N6 64.3(4) . 1_455
I1 Cu2 Cu4 N6 167.7(4) . 1_455
Cu3 Cu2 Cu4 N6 132.8(5) . 1_455
N3 Cu2 Cu4 Cu1 147.2(4) . .
I2 Cu2 Cu4 Cu1 69.72(5) . .
I4 Cu2 Cu4 Cu1 -136.83(6) . .
I1 Cu2 Cu4 Cu1 -33.42(6) . .
Cu3 Cu2 Cu4 Cu1 -68.33(6) . .
N3 Cu2 Cu4 I2 77.5(4) . .
Cu1 Cu2 Cu4 I2 -69.72(5) . .
I4 Cu2 Cu4 I2 153.45(5) . .
I1 Cu2 Cu4 I2 -103.14(6) . .
Cu3 Cu2 Cu4 I2 -138.04(6) . .
N3 Cu2 Cu4 I4 -76.0(4) . .
Cu1 Cu2 Cu4 I4 136.83(6) . .
I2 Cu2 Cu4 I4 -153.46(5) . .
I1 Cu2 Cu4 I4 103.41(6) . .
Cu3 Cu2 Cu4 I4 68.50(5) . .
N3 Cu2 Cu4 I3 -178.1(4) . .
Cu1 Cu2 Cu4 I3 34.68(6) . .
I2 Cu2 Cu4 I3 104.40(6) . .
I4 Cu2 Cu4 I3 -102.14(6) . .
I1 Cu2 Cu4 I3 1.27(9) . .
Cu3 Cu2 Cu4 I3 -33.64(6) . .
N3 Cu2 Cu4 Cu3 -144.5(4) . .
Cu1 Cu2 Cu4 Cu3 68.33(6) . .
I2 Cu2 Cu4 Cu3 138.04(6) . .
I4 Cu2 Cu4 Cu3 -68.50(5) . .
I1 Cu2 Cu4 Cu3 34.91(5) . .
N1 Cu1 Cu4 N6 11.3(6) . 1_455
I2 Cu1 Cu4 N6 85.1(5) . 1_455
I1 Cu1 Cu4 N6 -167.7(4) . 1_455
Cu3 Cu1 Cu4 N6 -130.3(5) . 1_455
Cu2 Cu1 Cu4 N6 157.3(5) . 1_455
I3 Cu1 Cu4 N6 -59.6(4) . 1_455
N1 Cu1 Cu4 Cu2 -146.1(4) . .
I2 Cu1 Cu4 Cu2 -72.22(5) . .
I1 Cu1 Cu4 Cu2 35.01(6) . .
Cu3 Cu1 Cu4 Cu2 72.35(6) . .
I3 Cu1 Cu4 Cu2 143.04(6) . .
N1 Cu1 Cu4 I2 -73.8(4) . .
I1 Cu1 Cu4 I2 107.23(6) . .
Cu3 Cu1 Cu4 I2 144.58(6) . .
Cu2 Cu1 Cu4 I2 72.22(5) . .
I3 Cu1 Cu4 I2 -144.74(5) . .
N1 Cu1 Cu4 I4 174.1(4) . .
I2 Cu1 Cu4 I4 -112.07(6) . .
I1 Cu1 Cu4 I4 -4.84(8) . .
Cu3 Cu1 Cu4 I4 32.50(6) . .
Cu2 Cu1 Cu4 I4 -39.85(6) . .
I3 Cu1 Cu4 I4 103.19(6) . .
N1 Cu1 Cu4 I3 70.9(4) . .
I2 Cu1 Cu4 I3 144.74(5) . .
I1 Cu1 Cu4 I3 -108.03(6) . .
Cu3 Cu1 Cu4 I3 -70.69(5) . .
Cu2 Cu1 Cu4 I3 -143.04(6) . .
N1 Cu1 Cu4 Cu3 141.6(4) . .
I2 Cu1 Cu4 Cu3 -144.58(6) . .
I1 Cu1 Cu4 Cu3 -37.34(5) . .
Cu2 Cu1 Cu4 Cu3 -72.35(6) . .
I3 Cu1 Cu4 Cu3 70.69(5) . .
Cu1 I2 Cu4 N6 -145.8(3) . 1_455
Cu2 I2 Cu4 N6 142.9(3) . 1_455
Cu1 I2 Cu4 Cu2 71.34(5) . .
Cu2 I2 Cu4 Cu1 -71.34(5) . .
Cu1 I2 Cu4 I4 97.91(7) . .
Cu2 I2 Cu4 I4 26.57(5) . .
Cu1 I2 Cu4 I3 -33.11(5) . .
Cu2 I2 Cu4 I3 -104.45(6) . .
Cu1 I2 Cu4 Cu3 32.23(6) . .
Cu2 I2 Cu4 Cu3 -39.11(6) . .
Cu3 I4 Cu4 N6 138.6(2) . 1_455
Cu2 I4 Cu4 N6 -149.3(2) . 1_455
Cu3 I4 Cu4 Cu2 -72.16(5) . .
Cu3 I4 Cu4 Cu1 -32.42(6) . .
Cu2 I4 Cu4 Cu1 39.74(6) . .
Cu3 I4 Cu4 I2 -98.82(6) . .
Cu2 I4 Cu4 I2 -26.65(5) . .
Cu3 I4 Cu4 I3 33.02(5) . .
Cu2 I4 Cu4 I3 105.19(6) . .
Cu2 I4 Cu4 Cu3 72.16(5) . .
Cu1 I3 Cu4 N6 152.8(3) . 1_455
Cu3 I3 Cu4 N6 -138.1(3) . 1_455
Cu1 I3 Cu4 Cu2 -34.90(6) . .
Cu3 I3 Cu4 Cu2 34.23(6) . .
Cu3 I3 Cu4 Cu1 69.12(5) . .
Cu1 I3 Cu4 I2 32.94(5) . .
Cu3 I3 Cu4 I2 102.06(6) . .
Cu1 I3 Cu4 I4 -101.86(6) . .
Cu3 I3 Cu4 I4 -32.74(5) . .
Cu1 I3 Cu4 Cu3 -69.12(5) . .
N5 Cu3 Cu4 N6 2.7(5) . 1_455
I1 Cu3 Cu4 N6 -179.0(3) . 1_455
Cu1 Cu3 Cu4 N6 144.7(3) . 1_455
I4 Cu3 Cu4 N6 -71.3(3) . 1_455
I3 Cu3 Cu4 N6 72.7(3) . 1_455
Cu2 Cu3 Cu4 N6 -143.4(3) . 1_455
N5 Cu3 Cu4 Cu2 146.1(3) . .
I1 Cu3 Cu4 Cu2 -35.60(5) . .
Cu1 Cu3 Cu4 Cu2 -71.93(6) . .
I4 Cu3 Cu4 Cu2 72.13(5) . .
I3 Cu3 Cu4 Cu2 -143.86(6) . .
N5 Cu3 Cu4 Cu1 -141.9(3) . .
I1 Cu3 Cu4 Cu1 36.32(5) . .
I4 Cu3 Cu4 Cu1 144.06(6) . .
I3 Cu3 Cu4 Cu1 -71.93(5) . .
Cu2 Cu3 Cu4 Cu1 71.93(6) . .
N5 Cu3 Cu4 I2 -174.6(3) . .
I1 Cu3 Cu4 I2 3.63(8) . .
Cu1 Cu3 Cu4 I2 -32.69(5) . .
I4 Cu3 Cu4 I2 111.36(6) . .
I3 Cu3 Cu4 I2 -104.63(6) . .
Cu2 Cu3 Cu4 I2 39.23(5) . .
N5 Cu3 Cu4 I4 74.0(3) . .
I1 Cu3 Cu4 I4 -107.73(5) . .
Cu1 Cu3 Cu4 I4 -144.06(6) . .
I3 Cu3 Cu4 I4 144.01(5) . .
Cu2 Cu3 Cu4 I4 -72.13(5) . .
N5 Cu3 Cu4 I3 -70.0(3) . .
I1 Cu3 Cu4 I3 108.26(6) . .
Cu1 Cu3 Cu4 I3 71.93(5) . .
I4 Cu3 Cu4 I3 -144.01(5) . .
Cu2 Cu3 Cu4 I3 143.86(6) . .
Cu4 Cu1 N1 C1 -111.6(6) . .
I2 Cu1 N1 C1 -171.1(6) . .
I1 Cu1 N1 C1 67.4(6) . .
Cu3 Cu1 N1 C1 6.9(8) . .
Cu2 Cu1 N1 C1 128.8(5) . .
I3 Cu1 N1 C1 -53.4(6) . .
Cu4 Cu1 N1 C4 123.0(6) . .
I2 Cu1 N1 C4 63.6(7) . .
I1 Cu1 N1 C4 -58.0(7) . .
Cu3 Cu1 N1 C4 -118.5(6) . .
Cu2 Cu1 N1 C4 3.4(9) . .
I3 Cu1 N1 C4 -178.8(6) . .
Cu4 Cu2 N3 C6 -148.6(5) . .
Cu1 Cu2 N3 C6 -25.8(9) . .
I2 Cu2 N3 C6 -86.5(6) . .
I4 Cu2 N3 C6 149.9(6) . .
I1 Cu2 N3 C6 32.1(7) . .
Cu3 Cu2 N3 C6 89.7(7) . .
Cu4 Cu2 N3 C9 87.3(7) . .
Cu1 Cu2 N3 C9 -149.9(5) . .
I2 Cu2 N3 C9 149.3(6) . .
I4 Cu2 N3 C9 25.7(7) . .
I1 Cu2 N3 C9 -92.1(6) . .
Cu3 Cu2 N3 C9 -34.4(8) . .
I1 Cu3 N5 C14 -62.9(6) . .
Cu1 Cu3 N5 C14 11.3(9) . .
I4 Cu3 N5 C14 172.5(6) . .
I3 Cu3 N5 C14 60.2(6) . .
Cu2 Cu3 N5 C14 -138.8(5) . .
Cu4 Cu3 N5 C14 115.2(6) . .
I1 Cu3 N5 C15 179.9(5) . .
Cu1 Cu3 N5 C15 -105.9(6) . .
I4 Cu3 N5 C15 55.3(6) . .
I3 Cu3 N5 C15 -57.0(6) . .
Cu2 Cu3 N5 C15 104.0(6) . .
Cu4 Cu3 N5 C15 -2.0(8) . .
I1 Cu3 N5 C11 63.3(6) . .
Cu1 Cu3 N5 C11 137.5(5) . .
I4 Cu3 N5 C11 -61.2(6) . .
I3 Cu3 N5 C11 -173.6(5) . .
Cu2 Cu3 N5 C11 -12.6(9) . .
Cu4 Cu3 N5 C11 -118.5(5) . .
C4 N1 C1 C2 -55.1(11) . .
Cu1 N1 C1 C2 176.9(6) . .
C3 N2 C2 C1 -55.9(10) . .
C5 N2 C2 C1 -176.7(8) . .
N1 C1 C2 N2 56.3(10) . .
C5 N2 C3 C4 178.0(8) . .
C2 N2 C3 C4 57.1(10) . .
C1 N1 C4 C3 54.9(11) . .
Cu1 N1 C4 C3 -178.4(6) . .
N2 C3 C4 N1 -57.2(11) . .
C9 N3 C6 C7 -48.9(11) . .
Cu2 N3 C6 C7 -174.3(7) . .
C8 N4 C7 C6 -57.7(10) . .
C10 N4 C7 C6 178.4(8) . .
N3 C6 C7 N4 53.8(12) . .
C10 N4 C8 C9 -177.4(9) . .
C7 N4 C8 C9 59.9(11) . .
C6 N3 C9 C8 50.2(10) . .
Cu2 N3 C9 C8 175.5(6) . .
N4 C8 C9 N3 -57.5(11) . .
C14 N5 C11 C12 53.2(10) . .
C15 N5 C11 C12 169.7(8) . .
Cu3 N5 C11 C12 -75.0(8) . .
C13 N6 C12 C11 55.6(11) . .
Cu4 N6 C12 C11 -171.2(7) 1_655 .
N5 C11 C12 N6 -55.7(11) . .
C12 N6 C13 C14 -55.9(10) . .
Cu4 N6 C13 C14 171.3(6) 1_655 .
C15 N5 C14 C13 -169.4(8) . .
C11 N5 C14 C13 -52.8(11) . .
Cu3 N5 C14 C13 74.6(9) . .
N6 C13 C14 N5 55.8(11) . .
